data_7108886
loop_
_publ_author_name
'Ramachandran Azhakar'
'Herbert W. Roesky'
'Hilke Wolf'
'Dietmar Stalke'

_publ_section_title
;
 Metal free and selective activation of one C-F bond in a bound CF3 group
;
_journal_issue 18
_journal_name_full 'Chemical communications (Cambridge, England)'
_journal_page_first 1841
_journal_page_last 1843
_journal_paper_doi 10.1039/c3cc38669d
_journal_volume 49
_journal_year 2013
_chemical_formula_moiety 'C38 H45 F6 N3 Si'
_chemical_formula_sum 'C38 H45 F6 N3 Si'
_chemical_formula_weight 685.86
_chemical_name_systematic
;
?
;
_space_group_IT_number 62
_symmetry_cell_setting orthorhombic
_symmetry_space_group_name_Hall '-P 2ac 2n'
_symmetry_space_group_name_H-M 'P n m a'
_atom_sites_solution_hydrogens geom
_atom_sites_solution_primary direct
_atom_sites_solution_secondary difmap
_audit_creation_method SHELXL-97
_cell_angle_alpha 90.00
_cell_angle_beta 90.00
_cell_angle_gamma 90.00
_cell_formula_units_Z 4
_cell_length_a 16.937(6)
_cell_length_b 20.574(6)
_cell_length_c 10.082(4)
_cell_measurement_reflns_used 2962
_cell_measurement_temperature 100(2)
_cell_measurement_theta_max 21.077
_cell_measurement_theta_min 2.351
_cell_volume 3513(2)
_computing_cell_refinement 'SAINT V7.68A'
_computing_data_collection 'APEX2 v2011.2'
_computing_data_reduction 'SAINT V7.68A'
_computing_molecular_graphics 'XSHELL in SHELXTL-97'
_computing_publication_material 'XSHELL in SHELXTL-97'
_computing_structure_refinement 'SHELXS in SHELXTL Version 2008/3'
_computing_structure_solution 'SHELXS in SHELXTL Version 2008/3'
_diffrn_ambient_temperature 100(2)
_diffrn_measured_fraction_theta_full 0.999
_diffrn_measured_fraction_theta_max 0.999
_diffrn_measurement_device_type 'Bruker Smart Apex II'
_diffrn_measurement_method 'omega scans'
_diffrn_radiation_monochromator mirror
_diffrn_radiation_source 'INCOATEC Mo Microsource'
_diffrn_radiation_type MoK\a
_diffrn_radiation_wavelength 0.71073
_diffrn_reflns_av_R_equivalents 0.0505
_diffrn_reflns_av_sigmaI/netI 0.0298
_diffrn_reflns_limit_h_max 17
_diffrn_reflns_limit_h_min -17
_diffrn_reflns_limit_k_max 20
_diffrn_reflns_limit_k_min -20
_diffrn_reflns_limit_l_max 10
_diffrn_reflns_limit_l_min -10
_diffrn_reflns_number 15989
_diffrn_reflns_theta_full 21.27
_diffrn_reflns_theta_max 21.27
_diffrn_reflns_theta_min 1.98
_exptl_absorpt_coefficient_mu 0.130
_exptl_absorpt_correction_T_max 0.9987
_exptl_absorpt_correction_T_min 0.9974
_exptl_absorpt_correction_type multi-scan
_exptl_absorpt_process_details SADABS-2008/2
_exptl_crystal_colour colorless
_exptl_crystal_density_diffrn 1.297
_exptl_crystal_density_method 'not measured'
_exptl_crystal_description plate
_exptl_crystal_F_000 1448
_exptl_crystal_size_max 0.02
_exptl_crystal_size_mid 0.02
_exptl_crystal_size_min 0.01
_refine_diff_density_max 0.204
_refine_diff_density_min -0.229
_refine_diff_density_rms 0.040
_refine_ls_extinction_method none
_refine_ls_goodness_of_fit_ref 1.055
_refine_ls_hydrogen_treatment constr
_refine_ls_matrix_type full
_refine_ls_number_parameters 288
_refine_ls_number_reflns 2024
_refine_ls_number_restraints 176
_refine_ls_restrained_S_all 1.143
_refine_ls_R_factor_all 0.0548
_refine_ls_R_factor_gt 0.0388
_refine_ls_shift/su_max 0.000
_refine_ls_shift/su_mean 0.000
_refine_ls_structure_factor_coef Fsqd
_refine_ls_weighting_details 'calc w=1/[\s^2^(Fo^2^)+(0.0447P)^2^+2.8243P] where P=(Fo^2^+2Fc^2^)/3'
_refine_ls_weighting_scheme calc
_refine_ls_wR_factor_gt 0.0902
_refine_ls_wR_factor_ref 0.0971
_reflns_number_gt 1620
_reflns_number_total 2024
_reflns_threshold_expression >2sigma(I)
_cod_data_source_file c3cc38669d_2.txt
_cod_data_source_block pnma
_cod_original_sg_symbol_H-M Pnma
_cod_database_code 7108886

loop_
_symmetry_equiv_pos_as_xyz
'x, y, z'
'-x+1/2, -y, z+1/2'
'-x, y+1/2, -z'
'x+1/2, -y+1/2, -z+1/2'
'-x, -y, -z'
'x-1/2, y, -z-1/2'
'x, -y-1/2, z'
'-x-1/2, y-1/2, z-1/2'

loop_
_atom_site_label
_atom_site_type_symbol
_atom_site_fract_x
_atom_site_fract_y
_atom_site_fract_z
_atom_site_U_iso_or_equiv
_atom_site_adp_type
_atom_site_occupancy
_atom_site_symmetry_multiplicity
_atom_site_calc_flag
_atom_site_refinement_flags
_atom_site_disorder_assembly
_atom_site_disorder_group
Si1 Si 0.37401(7) 0.2500 0.38349(11) 0.0177(3) Uani 1 2 d S . .
F1 F 0.28568(13) 0.2500 0.4352(2) 0.0263(6) Uani 1 2 d S . .
N1 N 0.42357(13) 0.31645(11) 0.4415(2) 0.0173(6) Uani 1 1 d . . .
C1 C 0.5233(2) 0.2500 0.5503(4) 0.0198(10) Uani 1 2 d S . .
H1 H 0.5720 0.2500 0.5970 0.024 Uiso 1 2 calc SR . .
N2 N 0.35529(19) 0.2500 0.2151(3) 0.0192(8) Uani 1 2 d S . .
C2 C 0.49240(17) 0.31134(14) 0.5207(3) 0.0182(7) Uani 1 1 d . . .
C3 C 0.52925(19) 0.36805(15) 0.5704(3) 0.0337(9) Uani 1 1 d . . .
H3C H 0.5741 0.3558 0.6264 0.051 Uiso 0.50 1 calc PR A 1
H3D H 0.4912 0.3930 0.6230 0.051 Uiso 0.50 1 calc PR A 1
H3E H 0.5479 0.3947 0.4962 0.051 Uiso 0.50 1 calc PR A 1
H3A H 0.5752 0.3645 0.6241 0.040 Uiso 0.50 1 calc PR A 2
H3B H 0.5081 0.4096 0.5501 0.040 Uiso 0.50 1 calc PR A 2
C4 C 0.38753(17) 0.38115(13) 0.4316(3) 0.0201(7) Uani 1 1 d . . .
C5 C 0.41284(18) 0.42447(15) 0.3327(3) 0.0265(8) Uani 1 1 d . . .
C7 C 0.3188(2) 0.50274(16) 0.4168(4) 0.0387(10) Uani 1 1 d . . .
H7 H 0.2945 0.5442 0.4105 0.046 Uiso 1 1 calc R . .
C6 C 0.3762(2) 0.48530(15) 0.3276(3) 0.0353(9) Uani 1 1 d . . .
H6 H 0.3914 0.5153 0.2607 0.042 Uiso 1 1 calc R . .
C9 C 0.33066(17) 0.39873(14) 0.5257(3) 0.0246(8) Uani 1 1 d . . .
C8 C 0.29634(19) 0.46055(15) 0.5152(4) 0.0343(9) Uani 1 1 d . . .
H8 H 0.2570 0.4734 0.5770 0.041 Uiso 1 1 calc R . .
C10 C 0.30857(17) 0.35728(15) 0.6447(3) 0.0275(8) Uani 1 1 d . . .
H10 H 0.3344 0.3139 0.6337 0.033 Uiso 1 1 calc R . .
C11 C 0.3404(2) 0.38786(15) 0.7721(3) 0.0353(9) Uani 1 1 d . . .
H11A H 0.3982 0.3878 0.7700 0.053 Uiso 1 1 calc R . .
H11B H 0.3220 0.3627 0.8487 0.053 Uiso 1 1 calc R . .
H11C H 0.3213 0.4327 0.7793 0.053 Uiso 1 1 calc R . .
C12 C 0.21957(19) 0.34632(16) 0.6543(4) 0.0426(10) Uani 1 1 d . . .
H12A H 0.1931 0.3879 0.6706 0.064 Uiso 1 1 calc R . .
H12B H 0.2083 0.3164 0.7275 0.064 Uiso 1 1 calc R . .
H12C H 0.2002 0.3276 0.5710 0.064 Uiso 1 1 calc R . .
C13 C 0.4789(2) 0.41022(15) 0.2360(3) 0.0347(9) Uani 1 1 d . . .
H13 H 0.4985 0.3652 0.2538 0.042 Uiso 1 1 calc R . .
C14 C 0.4508(3) 0.41313(18) 0.0914(3) 0.0593(12) Uani 1 1 d . . .
H14A H 0.4930 0.3976 0.0329 0.089 Uiso 1 1 calc R . .
H14B H 0.4374 0.4581 0.0684 0.089 Uiso 1 1 calc R . .
H14C H 0.4041 0.3855 0.0806 0.089 Uiso 1 1 calc R . .
C15 C 0.5478(2) 0.4572(2) 0.2544(4) 0.0639(13) Uani 1 1 d . . .
H15A H 0.5915 0.4442 0.1966 0.096 Uiso 1 1 calc R . .
H15B H 0.5653 0.4562 0.3471 0.096 Uiso 1 1 calc R . .
H15C H 0.5308 0.5013 0.2314 0.096 Uiso 1 1 calc R . .
C16 C 0.4154(2) 0.2500 0.1150(4) 0.0196(10) Uani 1 2 d S . .
C17 C 0.3960(3) 0.2500 -0.0194(4) 0.0267(11) Uani 1 2 d S . .
H17 H 0.3421 0.2500 -0.0457 0.032 Uiso 1 2 calc SR . .
C18 C 0.4546(3) 0.2500 -0.1148(5) 0.0323(12) Uani 1 2 d S . .
H18 H 0.4408 0.2500 -0.2061 0.039 Uiso 1 2 calc SR . .
C19 C 0.5330(3) 0.2500 -0.0779(4) 0.0349(13) Uani 1 2 d S . .
H19 H 0.5733 0.2500 -0.1435 0.042 Uiso 1 2 calc SR . .
C20 C 0.5527(3) 0.2500 0.0555(4) 0.0299(11) Uani 1 2 d S . .
H20 H 0.6066 0.2500 0.0814 0.036 Uiso 1 2 calc SR . .
C21 C 0.4945(3) 0.2500 0.1508(4) 0.0238(11) Uani 1 2 d S . .
H21 H 0.5086 0.2500 0.2420 0.029 Uiso 1 2 calc SR . .
C22 C 0.2750(2) 0.2500 0.1713(4) 0.0251(11) Uani 1 2 d SD . .
C23 C 0.2341(2) 0.19179(17) 0.1518(4) 0.0391(8) Uani 1 1 d DU . .
F2 F 0.2814(9) 0.1378(7) 0.1414(16) 0.043(2) Uani 0.316(12) 1 d PDU B 1
F3 F 0.1669(7) 0.1814(7) 0.2137(12) 0.051(2) Uani 0.316(12) 1 d PDU B 1
F4 F 0.2070(6) 0.1917(6) 0.0130(7) 0.037(2) Uani 0.316(12) 1 d PDU B 1
F3' F 0.1621(3) 0.1851(3) 0.1260(6) 0.0565(14) Uani 0.50 1 d PDU B 2
F4' F 0.2670(7) 0.1368(4) 0.1864(14) 0.039(2) Uani 0.50 1 d PDU B 2
F2A F 0.1535(8) 0.2039(10) 0.1887(19) 0.036(3) Uani 0.184(12) 1 d PDU B 3
F3A F 0.2496(13) 0.1424(8) 0.238(2) 0.046(3) Uani 0.184(12) 1 d PDU B 3
F4A F 0.2249(13) 0.1729(10) 0.0235(14) 0.046(3) Uani 0.184(12) 1 d PDU B 3

loop_
_atom_site_aniso_label
_atom_site_aniso_U_11
_atom_site_aniso_U_22
_atom_site_aniso_U_33
_atom_site_aniso_U_23
_atom_site_aniso_U_13
_atom_site_aniso_U_12
Si1 0.0240(7) 0.0130(6) 0.0163(7) 0.000 -0.0016(5) 0.000
F1 0.0293(14) 0.0233(13) 0.0263(14) 0.000 0.0010(11) 0.000
N1 0.0240(14) 0.0116(14) 0.0164(13) -0.0005(11) -0.0014(11) 0.0017(11)
C1 0.022(2) 0.022(3) 0.016(2) 0.000 -0.0007(19) 0.000
N2 0.023(2) 0.0163(19) 0.019(2) 0.000 -0.0030(17) 0.000
C2 0.0232(17) 0.0169(17) 0.0144(16) -0.0018(13) 0.0014(14) -0.0021(15)
C3 0.039(2) 0.027(2) 0.035(2) -0.0083(17) -0.0154(16) 0.0048(16)
C4 0.0265(18) 0.0112(16) 0.0225(18) -0.0008(14) -0.0071(15) 0.0000(14)
C5 0.041(2) 0.0171(18) 0.0214(18) 0.0003(15) -0.0108(16) -0.0077(15)
C7 0.045(2) 0.0152(19) 0.055(3) -0.0001(19) -0.020(2) 0.0062(17)
C6 0.054(2) 0.0173(19) 0.035(2) 0.0082(16) -0.0177(19) -0.0081(18)
C9 0.0255(18) 0.0130(17) 0.035(2) -0.0030(15) -0.0041(16) 0.0017(14)
C8 0.030(2) 0.0200(19) 0.053(2) -0.0060(19) -0.0033(17) 0.0025(16)
C10 0.034(2) 0.0159(17) 0.032(2) -0.0061(15) 0.0104(15) 0.0003(15)
C11 0.049(2) 0.0241(19) 0.033(2) -0.0046(16) 0.0109(17) -0.0023(16)
C12 0.043(2) 0.029(2) 0.055(2) -0.0146(18) 0.0149(19) -0.0047(17)
C13 0.062(2) 0.0219(18) 0.0200(19) 0.0003(15) 0.0040(17) -0.0156(17)
C14 0.122(4) 0.027(2) 0.029(2) 0.0024(17) 0.000(2) -0.015(2)
C15 0.069(3) 0.056(3) 0.067(3) -0.021(2) 0.028(2) -0.032(2)
C16 0.027(3) 0.013(2) 0.020(3) 0.000 0.001(2) 0.000
C17 0.029(3) 0.029(3) 0.022(3) 0.000 -0.004(2) 0.000
C18 0.033(3) 0.043(3) 0.020(3) 0.000 0.001(2) 0.000
C19 0.038(3) 0.045(3) 0.022(3) 0.000 0.009(2) 0.000
C20 0.026(3) 0.040(3) 0.023(3) 0.000 0.000(2) 0.000
C21 0.031(3) 0.023(3) 0.018(3) 0.000 -0.005(2) 0.000
C22 0.026(3) 0.030(3) 0.019(3) 0.000 -0.002(2) 0.000
C23 0.0343(18) 0.0384(19) 0.044(2) 0.0038(17) -0.0091(16) -0.0032(17)
F2 0.050(4) 0.030(4) 0.051(6) -0.002(4) -0.009(4) -0.005(3)
F3 0.056(4) 0.053(5) 0.043(4) -0.005(4) 0.012(4) -0.020(3)
F4 0.038(4) 0.036(5) 0.036(3) -0.015(3) -0.010(3) 0.006(3)
F3' 0.047(3) 0.054(3) 0.068(4) 0.017(3) -0.023(3) -0.019(2)
F4' 0.044(4) 0.031(3) 0.041(6) 0.006(4) -0.014(4) -0.007(3)
F2A 0.041(4) 0.037(6) 0.031(6) 0.008(5) 0.003(4) -0.009(4)
F3A 0.051(5) 0.036(5) 0.052(5) 0.007(4) -0.008(5) -0.008(4)
F4A 0.050(5) 0.042(6) 0.045(4) -0.016(4) -0.003(4) -0.006(5)

loop_
_atom_type_symbol
_atom_type_description
_atom_type_scat_dispersion_real
_atom_type_scat_dispersion_imag
_atom_type_scat_source
C C 0.0033 0.0016 'International Tables Vol C Tables 4.2.6.8 and 6.1.1.4'
H H 0.0000 0.0000 'International Tables Vol C Tables 4.2.6.8 and 6.1.1.4'
N N 0.0061 0.0033 'International Tables Vol C Tables 4.2.6.8 and 6.1.1.4'
F F 0.0171 0.0103 'International Tables Vol C Tables 4.2.6.8 and 6.1.1.4'
Si Si 0.0817 0.0704 'International Tables Vol C Tables 4.2.6.8 and 6.1.1.4'

loop_
_geom_angle_atom_site_label_1
_geom_angle_atom_site_label_2
_geom_angle_atom_site_label_3
_geom_angle
_geom_angle_site_symmetry_1
_geom_angle_site_symmetry_3
F1 Si1 N1 110.58(10) . .
F1 Si1 N1 110.59(10) . 7_565
N1 Si1 N1 106.39(16) . 7_565
F1 Si1 N2 98.61(15) . .
N1 Si1 N2 115.27(10) . .
N1 Si1 N2 115.27(10) 7_565 .
C2 N1 C4 116.6(2) . .
C2 N1 Si1 122.55(19) . .
C4 N1 Si1 119.90(18) . .
C2 C1 C2 129.0(4) 7_565 .
C22 N2 C16 117.3(3) . .
C22 N2 Si1 118.6(3) . .
C16 N2 Si1 124.2(3) . .
C1 C2 C3 120.3(3) . .
C1 C2 N1 119.7(3) . .
C3 C2 N1 120.1(3) . .
C9 C4 C5 121.8(3) . .
C9 C4 N1 118.3(3) . .
C5 C4 N1 119.8(3) . .
C6 C5 C4 117.3(3) . .
C6 C5 C13 118.6(3) . .
C4 C5 C13 124.1(3) . .
C8 C7 C6 120.3(3) . .
C7 C6 C5 121.6(3) . .
C4 C9 C8 117.9(3) . .
C4 C9 C10 124.0(3) . .
C8 C9 C10 117.8(3) . .
C7 C8 C9 120.9(3) . .
C9 C10 C12 112.1(3) . .
C9 C10 C11 110.2(2) . .
C12 C10 C11 110.8(3) . .
C5 C13 C15 111.4(3) . .
C5 C13 C14 112.1(3) . .
C15 C13 C14 109.1(3) . .
C21 C16 C17 118.7(4) . .
C21 C16 N2 120.2(4) . .
C17 C16 N2 121.1(4) . .
C18 C17 C16 120.4(4) . .
C19 C18 C17 120.3(4) . .
C18 C19 C20 119.5(4) . .
C21 C20 C19 120.4(4) . .
C20 C21 C16 120.7(4) . .
C23 C22 C23 117.9(4) . 7_565
C23 C22 N2 121.0(2) . .
C23 C22 N2 121.0(2) 7_565 .
F3' C23 F4' 112.0(6) . .
F3' C23 F3 40.5(6) . .
F4' C23 F3 95.8(6) . .
F3' C23 F4A 70.1(9) . .
F4' C23 F4A 93.1(8) . .
F3 C23 F4A 107.8(10) . .
F3' C23 F3A 103.8(9) . .
F4' C23 F3A 26.1(7) . .
F3 C23 F3A 75.2(9) . .
F4A C23 F3A 114.4(10) . .
F3' C23 F2 117.6(8) . .
F4' C23 F2 22.0(7) . .
F3 C23 F2 114.2(8) . .
F4A C23 F2 76.3(10) . .
F3A C23 F2 48.0(10) . .
F3' C23 C22 127.3(4) . .
F4' C23 C22 119.5(5) . .
F3 C23 C22 120.1(6) . .
F4A C23 C22 115.8(9) . .
F3A C23 C22 117.0(9) . .
F2 C23 C22 114.4(8) . .
F3' C23 F2A 31.7(7) . .
F4' C23 F2A 119.0(8) . .
F3 C23 F2A 23.6(7) . .
F4A C23 F2A 100.8(11) . .
F3A C23 F2A 98.6(10) . .
F2 C23 F2A 135.6(10) . .
C22 C23 F2A 106.6(8) . .
F3' C23 F4 60.0(5) . .
F4' C23 F4 112.6(5) . .
F3 C23 F4 100.5(6) . .
F4A C23 F4 20.0(8) . .
F3A C23 F4 131.6(9) . .
F2 C23 F4 96.2(7) . .
C22 C23 F4 106.8(5) . .
F2A C23 F4 87.2(8) . .

loop_
_geom_bond_atom_site_label_1
_geom_bond_atom_site_label_2
_geom_bond_distance
_geom_bond_site_symmetry_2
Si1 F1 1.584(3) .
Si1 N1 1.708(2) .
Si1 N1 1.708(2) 7_565
Si1 N2 1.727(3) .
N1 C2 1.417(4) .
N1 C4 1.468(4) .
C1 C2 1.398(3) 7_565
C1 C2 1.398(3) .
N2 C22 1.429(5) .
N2 C16 1.433(5) .
C2 C3 1.415(4) .
C4 C9 1.399(4) .
C4 C5 1.404(4) .
C5 C6 1.398(4) .
C5 C13 1.513(5) .
C7 C8 1.372(5) .
C7 C6 1.372(5) .
C9 C8 1.402(4) .
C9 C10 1.519(4) .
C10 C12 1.527(4) .
C10 C11 1.528(4) .
C13 C15 1.527(5) .
C13 C14 1.535(5) .
C16 C21 1.388(6) .
C16 C17 1.395(6) .
C17 C18 1.382(6) .
C18 C19 1.379(6) .
C19 C20 1.386(6) .
C20 C21 1.376(6) .
C22 C23 1.398(4) .
C22 C23 1.398(4) 7_565
C23 F3' 1.254(6) .
C23 F4' 1.309(8) .
C23 F3 1.315(8) .
C23 F4A 1.359(12) .
C23 F3A 1.360(12) .
C23 F2 1.373(11) .
C23 F2A 1.436(12) .
C23 F4 1.472(8) .
